data_4105911
loop_
_publ_author_name
'Ana Z. Gonz\'alez'
'Diego Benitez'
'Ekaterina Tkatchouk'
'William A. Goddard'
'F. Dean Toste'

_publ_section_title
;
 Phosphoramidite Gold(I)-Catalyzed Diastereo- and Enantioselective
 Synthesis of 3,4-Substituted Pyrrolidines
;
_journal_name_full 'Journal of the American Chemical Society'
_journal_page_first 5500
_journal_page_last 5507
_journal_paper_doi 10.1021/ja200084a
_journal_volume 133
_journal_year 2011
_chemical_absolute_configuration ad
_chemical_formula_sum 'C22 H25 N O4 S'
_chemical_formula_weight 399.49
_chemical_name_common AG04-186H
_chemical_name_systematic
;
 toste30
;
_space_group.centring_type P

_space_group_IT_number 4
_space_group.IT_number 4

_symmetry_cell_setting monoclinic
_symmetry_space_group_name_Hall 'P 2yb'
_symmetry_space_group_name_H-M 'P 1 21 1'
_atom_sites_solution_hydrogens geom
_atom_sites_solution_primary direct
_atom_sites_solution_secondary difmap
_audit_creation_method SHELXL-97
_cell_angle_alpha 90.00
_cell_angle_beta 91.036(5)
_cell_angle_gamma 90.00
_cell_formula_units_Z 2
_cell_length_a 10.4997(8)
_cell_length_b 8.3483(6)
_cell_length_c 11.8012(7)
_cell_measurement_reflns_used 3417
_cell_measurement_temperature 100(2)
_cell_measurement_theta_max 67.07
_cell_measurement_theta_min 4.21
_cell_volume 1034.26(12)
_computing_cell_refinement 'Bruker SAINT'
_computing_data_collection 'Bruker APEX2'
_computing_data_reduction 'Bruker SAINT'
_computing_molecular_graphics ORTEP-32
_computing_publication_material WinGX
_computing_structure_refinement SHELXL-97
_computing_structure_solution SIR-2008
_diffrn_ambient_temperature 100(2)
_diffrn_detector_area_resol_mean 8.366
_diffrn_measured_fraction_theta_full 0.995
_diffrn_measured_fraction_theta_max 0.983
_diffrn_measurement_device_type 'Bruker APEX-II CCD'
_diffrn_measurement_method 'phi and omega scans'
_diffrn_radiation_monochromator 'HELIOS multilayer mirrors'
_diffrn_radiation_source 'microfocus rotating anode'
_diffrn_radiation_type CuK\a
_diffrn_radiation_wavelength 1.54178
_diffrn_reflns_av_R_equivalents 0.0610
_diffrn_reflns_av_sigmaI/netI 0.0508
_diffrn_reflns_limit_h_max 12
_diffrn_reflns_limit_h_min -12
_diffrn_reflns_limit_k_max 9
_diffrn_reflns_limit_k_min -10
_diffrn_reflns_limit_l_max 13
_diffrn_reflns_limit_l_min -14
_diffrn_reflns_number 11648
_diffrn_reflns_theta_full 67.00
_diffrn_reflns_theta_max 67.85
_diffrn_reflns_theta_min 3.75
_exptl_absorpt_coefficient_mu 1.615
_exptl_absorpt_correction_T_max 0.9382
_exptl_absorpt_correction_T_min 0.8816
_exptl_absorpt_correction_type multi-scan
_exptl_absorpt_process_details SADABS
_exptl_crystal_colour colorless
_exptl_crystal_density_diffrn 1.283
_exptl_crystal_description prism
_exptl_crystal_F_000 424
_exptl_crystal_size_max 0.08
_exptl_crystal_size_mid 0.06
_exptl_crystal_size_min 0.04
_refine_diff_density_max 0.494
_refine_diff_density_min -0.192
_refine_diff_density_rms 0.070
_refine_ls_abs_structure_details 'Flack H D (1983), Acta Cryst. A39, 876-881'
_refine_ls_abs_structure_Flack -0.06(3)
_refine_ls_extinction_method none
_refine_ls_goodness_of_fit_ref 1.031
_refine_ls_hydrogen_treatment constr
_refine_ls_matrix_type full
_refine_ls_number_parameters 257
_refine_ls_number_reflns 3612
_refine_ls_number_restraints 1
_refine_ls_restrained_S_all 1.031
_refine_ls_R_factor_all 0.0763
_refine_ls_R_factor_gt 0.0624
_refine_ls_shift/su_max 0.001
_refine_ls_shift/su_mean 0.000
_refine_ls_structure_factor_coef Fsqd
_refine_ls_weighting_details 'calc w=1/[\s^2^(Fo^2^)+(0.1134P)^2^+0.0000P] where P=(Fo^2^+2Fc^2^)/3'
_refine_ls_weighting_scheme calc
_refine_ls_wR_factor_gt 0.1567
_refine_ls_wR_factor_ref 0.1679
_reflns_number_gt 2972
_reflns_number_total 3612
_reflns_threshold_expression >2sigma(I)
_cod_data_source_file ja200084a_si_005.cif
_cod_data_source_block toste30
_cod_depositor_comments
;
The following automatic conversions were performed:

'_space_group.centring_type' value 'primitive' was replaced with the
value 'P' as specified in the replacement file
'/home/antanas/src/cod-tools/trunk/data/replacement-values/replacement_values.lst'.

Automatic conversion script
Id: cif_fix_values 5642 2017-10-24 12:04:52Z antanas 
;
_cod_database_code 4105911

loop_
_symmetry_equiv_pos_as_xyz
'x, y, z'
'-x, y+1/2, -z'

loop_
_atom_site_label
_atom_site_type_symbol
_atom_site_fract_x
_atom_site_fract_y
_atom_site_fract_z
_atom_site_U_iso_or_equiv
_atom_site_adp_type
_atom_site_occupancy
_atom_site_symmetry_multiplicity
_atom_site_calc_flag
_atom_site_refinement_flags
C1 C -0.0539(4) 0.5037(5) -0.1532(3) 0.0426(9) Uani 1 1 d .
H1A H -0.0352 0.6103 -0.1856 0.051 Uiso 1 1 calc R
H1B H -0.1147 0.5158 -0.0906 0.051 Uiso 1 1 calc R
C2 C -0.1051(4) 0.3867(5) -0.2449(3) 0.0383(8) Uani 1 1 d .
H2 H -0.1547 0.2996 -0.2079 0.046 Uiso 1 1 calc R
C3 C 0.0160(3) 0.3160(4) -0.2943(3) 0.0356(8) Uani 1 1 d .
H3 H 0.0448 0.3881 -0.3565 0.043 Uiso 1 1 calc R
C4 C 0.1135(4) 0.3248(5) -0.1977(3) 0.0372(8) Uani 1 1 d .
C5 C -0.1899(3) 0.4731(6) -0.3295(3) 0.0437(8) Uani 1 1 d .
H5 H -0.1505 0.5561 -0.3713 0.052 Uiso 1 1 calc R
C6 C -0.3108(4) 0.4487(5) -0.3527(4) 0.0475(10) Uani 1 1 d .
C7 C -0.3908(4) 0.3283(6) -0.2959(4) 0.0566(11) Uani 1 1 d .
H7A H -0.4219 0.2500 -0.3517 0.085 Uiso 1 1 calc R
H7B H -0.4635 0.3818 -0.2611 0.085 Uiso 1 1 calc R
H7C H -0.3402 0.2735 -0.2371 0.085 Uiso 1 1 calc R
C8 C -0.3768(4) 0.5417(8) -0.4448(5) 0.0662(14) Uani 1 1 d .
H8A H -0.3167 0.6175 -0.4780 0.099 Uiso 1 1 calc R
H8B H -0.4487 0.6006 -0.4133 0.099 Uiso 1 1 calc R
H8C H -0.4081 0.4679 -0.5036 0.099 Uiso 1 1 calc R
C9 C 0.0081(4) 0.1444(5) -0.3411(3) 0.0406(9) Uani 1 1 d .
H9 H -0.0121 0.0699 -0.2775 0.049 Uiso 1 1 calc R
C10 C -0.0913(4) 0.1247(5) -0.4334(3) 0.0404(9) Uani 1 1 d .
C11 C -0.0887(5) 0.2188(5) -0.5303(3) 0.0495(10) Uani 1 1 d .
H11 H -0.0244 0.2981 -0.5372 0.059 Uiso 1 1 calc R
C12 C -0.1773(5) 0.1999(6) -0.6166(4) 0.0542(11) Uani 1 1 d .
H12 H -0.1741 0.2651 -0.6824 0.065 Uiso 1 1 calc R
C13 C -0.2699(4) 0.0861(6) -0.6064(4) 0.0571(12) Uani 1 1 d .
H13 H -0.3312 0.0721 -0.6657 0.069 Uiso 1 1 calc R
C14 C -0.2754(4) -0.0084(6) -0.5111(4) 0.0555(11) Uani 1 1 d .
H14 H -0.3402 -0.0871 -0.5048 0.067 Uiso 1 1 calc R
C15 C -0.1858(4) 0.0116(5) -0.4241(3) 0.0447(9) Uani 1 1 d .
H15 H -0.1899 -0.0530 -0.3580 0.054 Uiso 1 1 calc R
C16 C 0.2574(4) 0.6124(5) -0.0490(3) 0.0453(9) Uani 1 1 d .
C17 C 0.2198(5) 0.7698(6) -0.0658(4) 0.0544(11) Uani 1 1 d .
H17 H 0.1369 0.8035 -0.0457 0.065 Uiso 1 1 calc R
C18 C 0.3036(7) 0.8762(6) -0.1118(4) 0.0705(16) Uani 1 1 d .
H18 H 0.2786 0.9845 -0.1231 0.085 Uiso 1 1 calc R
C19 C 0.4255(5) 0.8273(7) -0.1424(4) 0.0625(14) Uani 1 1 d .
C20 C 0.4622(5) 0.6715(7) -0.1201(4) 0.0622(14) Uani 1 1 d .
H20 H 0.5467 0.6392 -0.1363 0.075 Uiso 1 1 calc R
C21 C 0.3793(4) 0.5614(6) -0.0748(4) 0.0495(10) Uani 1 1 d .
H21 H 0.4049 0.4538 -0.0616 0.059 Uiso 1 1 calc R
C22 C 0.5140(7) 0.9443(9) -0.1994(5) 0.104(3) Uani 1 1 d .
H22A H 0.6023 0.9088 -0.1884 0.155 Uiso 1 1 calc R
H22B H 0.5036 1.0509 -0.1660 0.155 Uiso 1 1 calc R
H22C H 0.4934 0.9488 -0.2806 0.155 Uiso 1 1 calc R
N1 N 0.0634(3) 0.4215(4) -0.1151(3) 0.0419(8) Uani 1 1 d .
O1 O 0.2176(3) 0.2613(4) -0.1950(2) 0.0483(7) Uani 1 1 d .
O2 O 0.1269(3) 0.0995(4) -0.3869(2) 0.0504(7) Uani 1 1 d .
H2A H 0.1864 0.1380 -0.3468 0.076 Uiso 1 1 calc R
O3 O 0.0546(3) 0.5564(5) 0.0672(3) 0.0632(9) Uani 1 1 d .
O4 O 0.2082(3) 0.3387(4) 0.0453(3) 0.0600(9) Uani 1 1 d .
S1 S 0.14482(10) 0.47537(12) 0.00162(7) 0.0460(3) Uani 1 1 d .

loop_
_atom_site_aniso_label
_atom_site_aniso_U_11
_atom_site_aniso_U_22
_atom_site_aniso_U_33
_atom_site_aniso_U_23
_atom_site_aniso_U_13
_atom_site_aniso_U_12
C1 0.048(2) 0.042(2) 0.0371(19) -0.0041(16) -0.0005(15) 0.0008(18)
C2 0.044(2) 0.037(2) 0.033(2) 0.0005(15) -0.0047(15) 0.0020(16)
C3 0.042(2) 0.033(2) 0.0317(19) -0.0013(15) -0.0037(15) 0.0023(15)
C4 0.044(2) 0.0316(19) 0.036(2) 0.0020(15) -0.0042(15) 0.0008(16)
C5 0.0437(19) 0.049(2) 0.0381(19) 0.002(2) -0.0037(15) -0.001(2)
C6 0.050(2) 0.043(3) 0.049(2) -0.0049(18) 0.0029(17) 0.0039(19)
C7 0.053(3) 0.051(3) 0.065(3) -0.002(2) -0.002(2) 0.007(2)
C8 0.043(2) 0.084(4) 0.072(3) 0.017(3) -0.009(2) 0.000(2)
C9 0.059(2) 0.0286(19) 0.034(2) -0.0012(15) -0.0056(16) 0.0043(17)
C10 0.055(2) 0.035(2) 0.0310(19) -0.0043(16) -0.0037(15) 0.0030(17)
C11 0.069(3) 0.036(2) 0.043(2) 0.0019(17) -0.0060(19) -0.008(2)
C12 0.078(3) 0.052(3) 0.032(2) -0.0002(18) -0.012(2) 0.004(2)
C13 0.053(3) 0.064(3) 0.053(3) -0.016(2) -0.018(2) 0.010(2)
C14 0.046(2) 0.053(3) 0.067(3) -0.010(2) -0.0074(18) -0.006(2)
C15 0.053(2) 0.038(2) 0.043(2) -0.0002(16) -0.0028(16) 0.0018(17)
C16 0.064(3) 0.041(2) 0.0302(19) -0.0005(17) -0.0152(16) -0.008(2)
C17 0.076(3) 0.046(2) 0.040(2) -0.0018(18) -0.016(2) -0.003(2)
C18 0.114(5) 0.049(3) 0.047(3) 0.007(2) -0.032(3) -0.013(3)
C19 0.082(4) 0.064(3) 0.041(3) 0.011(2) -0.022(2) -0.029(3)
C20 0.067(3) 0.078(4) 0.042(2) 0.003(2) -0.010(2) -0.016(3)
C21 0.053(2) 0.049(2) 0.045(2) 0.0055(18) -0.0139(18) -0.005(2)
C22 0.133(6) 0.113(6) 0.063(3) 0.040(4) -0.040(3) -0.073(5)
N1 0.0463(18) 0.044(2) 0.0348(17) -0.0038(13) -0.0055(13) 0.0011(14)
O1 0.0472(16) 0.0464(17) 0.0509(16) -0.0037(13) -0.0101(13) 0.0088(13)
O2 0.0569(17) 0.0463(17) 0.0478(17) -0.0124(13) -0.0064(13) 0.0106(15)
O3 0.071(2) 0.080(2) 0.0384(15) -0.0145(15) -0.0020(14) -0.0122(19)
O4 0.070(2) 0.060(2) 0.0485(17) 0.0124(15) -0.0235(15) -0.0117(17)
S1 0.0561(6) 0.0508(6) 0.0309(5) -0.0007(4) -0.0081(4) -0.0095(5)

loop_
_atom_type_symbol
_atom_type_description
_atom_type_scat_dispersion_real
_atom_type_scat_dispersion_imag
_atom_type_scat_source
C C 0.0181 0.0091 'International Tables Vol C Tables 4.2.6.8 and 6.1.1.4'
H H 0.0000 0.0000 'International Tables Vol C Tables 4.2.6.8 and 6.1.1.4'
N N 0.0311 0.0180 'International Tables Vol C Tables 4.2.6.8 and 6.1.1.4'
O O 0.0492 0.0322 'International Tables Vol C Tables 4.2.6.8 and 6.1.1.4'
S S 0.3331 0.5567 'International Tables Vol C Tables 4.2.6.8 and 6.1.1.4'

loop_
_geom_angle_atom_site_label_1
_geom_angle_atom_site_label_2
_geom_angle_atom_site_label_3
_geom_angle
N1 C1 C2 101.4(3)
N1 C1 H1A 111.5
C2 C1 H1A 111.5
N1 C1 H1B 111.5
C2 C1 H1B 111.5
H1A C1 H1B 109.3
C5 C2 C3 114.7(3)
C5 C2 C1 110.7(3)
C3 C2 C1 103.3(3)
C5 C2 H2 109.3
C3 C2 H2 109.3
C1 C2 H2 109.3
C4 C3 C2 104.4(3)
C4 C3 C9 110.2(3)
C2 C3 C9 117.2(3)
C4 C3 H3 108.2
C2 C3 H3 108.2
C9 C3 H3 108.2
O1 C4 N1 126.3(4)
O1 C4 C3 126.3(3)
N1 C4 C3 107.4(3)
C6 C5 C2 128.5(4)
C6 C5 H5 115.8
C2 C5 H5 115.8
C5 C6 C7 124.6(4)
C5 C6 C8 120.3(4)
C7 C6 C8 115.0(4)
C6 C7 H7A 109.5
C6 C7 H7B 109.5
H7A C7 H7B 109.5
C6 C7 H7C 109.5
H7A C7 H7C 109.5
H7B C7 H7C 109.5
C6 C8 H8A 109.5
C6 C8 H8B 109.5
H8A C8 H8B 109.5
C6 C8 H8C 109.5
H8A C8 H8C 109.5
H8B C8 H8C 109.5
O2 C9 C10 107.3(3)
O2 C9 C3 109.9(3)
C10 C9 C3 113.2(3)
O2 C9 H9 108.8
C10 C9 H9 108.8
C3 C9 H9 108.8
C15 C10 C11 118.6(4)
C15 C10 C9 120.6(3)
C11 C10 C9 120.8(4)
C12 C11 C10 121.5(4)
C12 C11 H11 119.3
C10 C11 H11 119.3
C13 C12 C11 119.2(4)
C13 C12 H12 120.4
C11 C12 H12 120.4
C12 C13 C14 120.7(4)
C12 C13 H13 119.6
C14 C13 H13 119.6
C13 C14 C15 119.8(4)
C13 C14 H14 120.1
C15 C14 H14 120.1
C10 C15 C14 120.2(4)
C10 C15 H15 119.9
C14 C15 H15 119.9
C17 C16 C21 121.4(4)
C17 C16 S1 118.3(4)
C21 C16 S1 120.2(4)
C18 C17 C16 119.3(5)
C18 C17 H17 120.4
C16 C17 H17 120.4
C17 C18 C19 120.7(5)
C17 C18 H18 119.7
C19 C18 H18 119.7
C20 C19 C18 118.7(5)
C20 C19 C22 121.4(6)
C18 C19 C22 119.9(5)
C19 C20 C21 121.7(5)
C19 C20 H20 119.2
C21 C20 H20 119.2
C20 C21 C16 118.1(5)
C20 C21 H21 120.9
C16 C21 H21 120.9
C19 C22 H22A 109.5
C19 C22 H22B 109.5
H22A C22 H22B 109.5
C19 C22 H22C 109.5
H22A C22 H22C 109.5
H22B C22 H22C 109.5
C4 N1 C1 112.6(3)
C4 N1 S1 123.0(3)
C1 N1 S1 122.6(3)
C9 O2 H2A 109.5
O3 S1 O4 120.3(2)
O3 S1 N1 104.09(18)
O4 S1 N1 108.33(18)
O3 S1 C16 109.7(2)
O4 S1 C16 109.5(2)
N1 S1 C16 103.45(17)

loop_
_geom_bond_atom_site_label_1
_geom_bond_atom_site_label_2
_geom_bond_distance
C1 N1 1.473(5)
C1 C2 1.547(5)
C1 H1A 0.9900
C1 H1B 0.9900
C2 C5 1.509(5)
C2 C3 1.526(5)
C2 H2 1.0000
C3 C4 1.521(5)
C3 C9 1.537(5)
C3 H3 1.0000
C4 O1 1.215(5)
C4 N1 1.377(5)
C5 C6 1.310(5)
C5 H5 0.9500
C6 C7 1.478(6)
C6 C8 1.496(7)
C7 H7A 0.9800
C7 H7B 0.9800
C7 H7C 0.9800
C8 H8A 0.9800
C8 H8B 0.9800
C8 H8C 0.9800
C9 O2 1.419(5)
C9 C10 1.504(5)
C9 H9 1.0000
C10 C15 1.376(6)
C10 C11 1.388(6)
C11 C12 1.376(6)
C11 H11 0.9500
C12 C13 1.366(7)
C12 H12 0.9500
C13 C14 1.376(7)
C13 H13 0.9500
C14 C15 1.390(6)
C14 H14 0.9500
C15 H15 0.9500
C16 C17 1.385(7)
C16 C21 1.387(6)
C16 S1 1.758(4)
C17 C18 1.369(7)
C17 H17 0.9500
C18 C19 1.397(8)
C18 H18 0.9500
C19 C20 1.381(8)
C19 C22 1.514(7)
C20 C21 1.380(7)
C20 H20 0.9500
C21 H21 0.9500
C22 H22A 0.9800
C22 H22B 0.9800
C22 H22C 0.9800
N1 S1 1.670(3)
O2 H2A 0.8400
O3 S1 1.407(4)
O4 S1 1.413(3)
